data_9004071
loop_
_publ_author_name
'Louisnathan S J'

_publ_section_title
;
 Refinement of the crystal structure of a natural gehlenite, Ca2Al(Al,Si)2O7
;
_journal_name_full 'The Canadian Mineralogist'
_journal_page_first 822
_journal_page_last 837
_journal_volume 10
_journal_year 1971
_chemical_formula_sum 'Al0.729 Ca0.968 O5.265 Si0.488'
_chemical_name_mineral Gehlenite
_space_group_IT_number 113
_symmetry_space_group_name_Hall 'P -4 2ab'
_symmetry_space_group_name_H-M 'P -4 21 m'
_cell_angle_alpha 90
_cell_angle_beta 90
_cell_angle_gamma 90
_cell_length_a 7.716
_cell_length_b 7.716
_cell_length_c 5.089
_cell_formula_units_Z 2
_cell_volume 302.982
_cod_original_formula_sum 'Ca.968 Al.729 Si.488 O5.265'
_cod_database_code 9004071

loop_
_symmetry_equiv_pos_as_xyz
x,y,z
1/2-y,1/2-x,z
y,-x,-z
1/2-x,1/2+y,-z
-x,-y,z
1/2+y,1/2+x,z
-y,x,-z
1/2+x,1/2-y,-z

loop_
_atom_site_aniso_label
_atom_site_aniso_U_11
_atom_site_aniso_U_22
_atom_site_aniso_U_33
_atom_site_aniso_U_12
_atom_site_aniso_U_13
_atom_site_aniso_U_23
Ca 0.01719 0.01719 0.03188 0.00452 -0.00259 0.00259
AlT12 0.00845 0.00845 0.02204 0.00000 0.00000 0.00000
AlT36 0.00814 0.00814 0.01797 0.00181 -0.00159 0.00159
SiT 0.00814 0.00814 0.01797 0.00181 -0.00159 0.00159
O1 0.02986 0.02986 0.01732 0.00694 0.00000 0.00000
O2 0.01840 0.01840 0.02768 -0.00271 -0.00099 0.00099
O3 0.02262 0.01689 0.02821 0.00633 -0.00139 -0.00477

loop_
_atom_site_label
_atom_site_fract_x
_atom_site_fract_y
_atom_site_fract_z
_atom_site_occupancy
Ca 0.33750 0.16250 0.51100 0.48400
AlT12 0.00000 0.00000 0.00000 0.23900
AlT36 0.14310 0.35690 0.95280 0.24500
SiT 0.14310 0.35690 0.95280 0.24400
O1 0.50000 0.00000 0.18840 0.24900
O2 0.14180 0.35820 0.28320 0.50800
O3 0.08720 0.17060 0.80330 1.00000
